data_7153716
loop_
_publ_author_name
'Ueta, Shoko'
'Hida, Kazuo'
'Nishiuchi, Masaki'
'Kawamura, Yasuhiko'

_publ_section_title
;
 Regioisomeric allene dimer formation by the reaction of
 tetraarylbutatrienes with tetracyanoethene.
;
_journal_issue 17
_journal_name_full 'Organic &amp; biomolecular chemistry'
_journal_page_first 2784
_journal_page_last 2791
_journal_paper_doi 10.1039/c3ob42574f
_journal_volume 12
_journal_year 2014
_chemical_formula_sum 'C36 H21 Cl2 N3 O3'
_chemical_formula_weight 614.46
_chemical_name_systematic
; 
 ? 
;
_space_group_IT_number 15
_symmetry_cell_setting monoclinic
_symmetry_space_group_name_Hall '-C 2yc'
_symmetry_space_group_name_H-M 'C 1 2/c 1'
_atom_sites_solution_hydrogens geom
_atom_sites_solution_primary direct
_atom_sites_solution_secondary difmap
_audit_creation_method SHELXL-97
_cell_angle_alpha 90.00
_cell_angle_beta 98.339(3)
_cell_angle_gamma 90.00
_cell_formula_units_Z 8
_cell_length_a 28.4477(18)
_cell_length_b 10.8997(6)
_cell_length_c 23.5205(14)
_cell_measurement_temperature 117(2)
_cell_volume 7215.9(7)
_computing_structure_refinement 'SHELXL-97 (Sheldrick, 1997)'
_computing_structure_solution 'SHELXS-97 (Sheldrick, 1990)'
_diffrn_ambient_temperature 117(2)
_diffrn_measured_fraction_theta_full 0.999
_diffrn_measured_fraction_theta_max 0.999
_diffrn_radiation_monochromator graphite
_diffrn_radiation_source 'fine-focus sealed tube'
_diffrn_radiation_type CuK\a
_diffrn_radiation_wavelength 1.54187
_diffrn_reflns_av_R_equivalents 0.0758
_diffrn_reflns_av_sigmaI/netI 0.0779
_diffrn_reflns_limit_h_max 34
_diffrn_reflns_limit_h_min -33
_diffrn_reflns_limit_k_max 13
_diffrn_reflns_limit_k_min -13
_diffrn_reflns_limit_l_max 28
_diffrn_reflns_limit_l_min -28
_diffrn_reflns_number 38808
_diffrn_reflns_theta_full 68.24
_diffrn_reflns_theta_max 68.24
_diffrn_reflns_theta_min 3.14
_exptl_absorpt_coefficient_mu 1.903
_exptl_absorpt_correction_T_max 0.8944
_exptl_absorpt_correction_T_min 0.5991
_exptl_crystal_density_diffrn 1.131
_exptl_crystal_density_method 'not measured'
_exptl_crystal_F_000 2528
_exptl_crystal_size_max 0.30
_exptl_crystal_size_mid 0.10
_exptl_crystal_size_min 0.06
_refine_diff_density_max 0.232
_refine_diff_density_min -0.532
_refine_diff_density_rms 0.067
_refine_ls_extinction_method none
_refine_ls_goodness_of_fit_ref 0.985
_refine_ls_hydrogen_treatment mixed
_refine_ls_matrix_type full
_refine_ls_number_parameters 399
_refine_ls_number_reflns 6596
_refine_ls_number_restraints 0
_refine_ls_restrained_S_all 0.985
_refine_ls_R_factor_all 0.1457
_refine_ls_R_factor_gt 0.0839
_refine_ls_shift/su_max 0.001
_refine_ls_shift/su_mean 0.000
_refine_ls_structure_factor_coef Fsqd
_refine_ls_weighting_details 'calc w=1/[\s^2^(Fo^2^)+(0.1442P)^2^+0.0000P] where P=(Fo^2^+2Fc^2^)/3'
_refine_ls_weighting_scheme calc
_refine_ls_wR_factor_gt 0.2156
_refine_ls_wR_factor_ref 0.2747
_reflns_number_gt 2875
_reflns_number_total 6596
_reflns_threshold_expression >2sigma(I)
_cod_data_source_file c3ob42574f2.cif
_cod_data_source_block ydkr
_cod_database_code 7153716

loop_
_symmetry_equiv_pos_as_xyz
'x, y, z'
'-x, y, -z+1/2'
'x+1/2, y+1/2, z'
'-x+1/2, y+1/2, -z+1/2'
'-x, -y, -z'
'x, -y, z-1/2'
'-x+1/2, -y+1/2, -z'
'x+1/2, -y+1/2, z-1/2'

loop_
_atom_site_label
_atom_site_type_symbol
_atom_site_fract_x
_atom_site_fract_y
_atom_site_fract_z
_atom_site_U_iso_or_equiv
_atom_site_adp_type
_atom_site_occupancy
_atom_site_symmetry_multiplicity
_atom_site_calc_flag
_atom_site_refinement_flags
Cl1 Cl 0.77425(5) 0.10733(12) 0.18386(6) 0.0901(5) Uani 1 1 d .
Cl2 Cl 1.08374(6) -0.14101(15) 0.44355(9) 0.1241(7) Uani 1 1 d .
O1 O 0.85624(12) -0.5215(3) 0.24027(12) 0.0771(10) Uani 1 1 d .
O4 O 0.81209(11) 0.0228(3) 0.54431(13) 0.0681(9) Uani 1 1 d .
N5 N 0.83753(17) 0.1634(4) 0.40932(18) 0.0817(13) Uani 1 1 d .
C44 C 0.87020(15) -0.1961(4) 0.38331(17) 0.0529(10) Uani 1 1 d .
C2 C 0.82792(15) -0.0554(4) 0.5154(2) 0.0594(11) Uani 1 1 d .
C45 C 0.84818(18) -0.1107(4) 0.33477(19) 0.0601(11) Uani 1 1 d .
C3 C 0.85785(16) -0.3288(4) 0.36737(18) 0.0589(11) Uani 1 1 d .
O3 O 0.82108(15) -0.7037(3) 0.64957(14) 0.0901(11) Uani 1 1 d .
C4 C 0.83764(16) -0.1934(4) 0.53569(17) 0.0585(11) Uani 1 1 d .
C5 C 0.85045(15) -0.4160(4) 0.41050(18) 0.0567(11) Uani 1 1 d .
C6 C 0.84831(16) -0.3780(4) 0.46909(18) 0.0568(11) Uani 1 1 d .
C43 C 0.84173(16) -0.4691(4) 0.51386(18) 0.0577(11) Uani 1 1 d .
C7 C 0.84708(15) -0.5408(4) 0.39548(19) 0.0616(12) Uani 1 1 d .
H9 H 0.8438 -0.5997 0.4244 0.074 Uiso 1 1 calc R
C8 C 0.84947(16) -0.2552(4) 0.48145(17) 0.0564(11) Uani 1 1 d .
C9 C 0.92545(18) -0.1837(4) 0.39720(19) 0.0649(12) Uani 1 1 d .
C10 C 0.85891(18) -0.3697(4) 0.3123(2) 0.0688(13) Uani 1 1 d .
H10 H 0.8633 -0.3119 0.2833 0.083 Uiso 1 1 calc R
C11 C 0.87748(19) -0.1888(4) 0.5833(2) 0.0654(13) Uani 1 1 d .
N4 N 0.90829(16) -0.1805(4) 0.6197(2) 0.0839(13) Uani 1 1 d .
C13 C 0.80097(18) -0.5416(4) 0.5097(2) 0.0667(13) Uani 1 1 d .
H12 H 0.7785 -0.5375 0.4757 0.080 Uiso 1 1 calc R
C15 C 0.99496(18) -0.0553(4) 0.4275(2) 0.0712(13) Uani 1 1 d .
H1 H 1.0083 0.0231 0.4372 0.085 Uiso 1 1 calc R
C16 C 0.79938(19) -0.0924(4) 0.3263(2) 0.0676(13) Uani 1 1 d .
H2 H 0.7810 -0.1287 0.3525 0.081 Uiso 1 1 calc R
C17 C 0.85383(17) -0.4918(4) 0.29802(19) 0.0668(12) Uani 1 1 d .
C19 C 0.84157(16) -0.0491(4) 0.45834(19) 0.0600(12) Uani 1 1 d .
C20 C 0.85311(16) -0.1622(4) 0.43896(18) 0.0579(11) Uani 1 1 d .
C21 C 0.86742(19) -0.5587(4) 0.6079(2) 0.0723(14) Uani 1 1 d .
H13 H 0.8906 -0.5661 0.6411 0.087 Uiso 1 1 calc R
C22 C 0.77648(19) -0.0236(4) 0.2812(2) 0.0696(13) Uani 1 1 d .
H3 H 0.7431 -0.0110 0.2770 0.084 Uiso 1 1 calc R
C23 C 0.94602(18) -0.0693(4) 0.4132(2) 0.0706(13) Uani 1 1 d .
H4 H 0.9260 0.0002 0.4142 0.085 Uiso 1 1 calc R
C24 C 0.7923(2) -0.6195(4) 0.5535(2) 0.0718(14) Uani 1 1 d .
H14 H 0.7639 -0.6663 0.5502 0.086 Uiso 1 1 calc R
C25 C 0.84838(17) -0.5806(4) 0.33950(19) 0.0664(13) Uani 1 1 d .
H11 H 0.8457 -0.6652 0.3298 0.080 Uiso 1 1 calc R
C26 C 0.87433(19) -0.0585(4) 0.29572(19) 0.0677(13) Uani 1 1 d .
H5 H 0.9078 -0.0696 0.3004 0.081 Uiso 1 1 calc R
C27 C 0.9556(2) -0.2823(5) 0.3974(3) 0.102(2) Uani 1 1 d .
H6 H 0.9428 -0.3614 0.3880 0.122 Uiso 1 1 calc R
C28 C 0.8034(2) 0.0269(4) 0.2422(2) 0.0678(13) Uani 1 1 d .
C29 C 0.87456(17) -0.4788(4) 0.56396(19) 0.0667(12) Uani 1 1 d .
H15 H 0.9024 -0.4295 0.5681 0.080 Uiso 1 1 calc R
C30 C 0.8258(2) -0.6280(5) 0.6024(2) 0.0755(15) Uani 1 1 d .
C31 C 0.8507(2) -0.6470(4) 0.2252(2) 0.0983(19) Uani 1 1 d .
H16 H 0.8756 -0.6952 0.2483 0.147 Uiso 1 1 calc R
H17 H 0.8532 -0.6571 0.1843 0.147 Uiso 1 1 calc R
H18 H 0.8195 -0.6755 0.2325 0.147 Uiso 1 1 calc R
C32 C 0.8517(2) 0.0106(4) 0.2494(2) 0.0739(14) Uani 1 1 d .
H7 H 0.8699 0.0462 0.2228 0.089 Uiso 1 1 calc R
C33 C 0.83926(17) 0.0673(5) 0.4294(2) 0.0670(13) Uani 1 1 d .
C34 C 0.7787(2) -0.7670(5) 0.6483(2) 0.0968(18) Uani 1 1 d .
H19 H 0.7520 -0.7100 0.6393 0.145 Uiso 1 1 calc R
H20 H 0.7775 -0.8047 0.6858 0.145 Uiso 1 1 calc R
H21 H 0.7766 -0.8310 0.6187 0.145 Uiso 1 1 calc R
C35 C 1.0045(2) -0.2684(5) 0.4112(3) 0.121(2) Uani 1 1 d .
H8 H 1.0247 -0.3371 0.4093 0.145 Uiso 1 1 calc R
C36 C 1.02361(18) -0.1569(5) 0.4274(3) 0.0838(16) Uani 1 1 d .
N6 N 0.76101(16) -0.2792(4) 0.57132(16) 0.0721(11) Uani 1 1 d .
C1 C 0.79478(19) -0.2459(4) 0.55603(18) 0.0622(12) Uani 1 1 d .

loop_
_atom_site_aniso_label
_atom_site_aniso_U_11
_atom_site_aniso_U_22
_atom_site_aniso_U_33
_atom_site_aniso_U_23
_atom_site_aniso_U_13
_atom_site_aniso_U_12
Cl1 0.1187(12) 0.0741(9) 0.0733(9) 0.0131(7) 0.0002(8) -0.0039(8)
Cl2 0.0792(10) 0.0906(12) 0.202(2) -0.0281(11) 0.0197(11) -0.0133(8)
O1 0.129(3) 0.055(2) 0.0473(18) -0.0020(15) 0.0140(18) -0.0182(18)
O4 0.081(2) 0.060(2) 0.063(2) -0.0096(16) 0.0105(17) -0.0026(16)
N5 0.125(4) 0.049(2) 0.071(3) 0.003(2) 0.015(3) -0.002(2)
C44 0.066(3) 0.046(2) 0.048(2) -0.0005(19) 0.012(2) -0.001(2)
C2 0.060(3) 0.054(3) 0.063(3) -0.001(2) 0.005(2) -0.005(2)
C45 0.075(3) 0.046(3) 0.060(3) 0.002(2) 0.013(2) -0.002(2)
C3 0.077(3) 0.052(3) 0.050(3) 0.001(2) 0.016(2) -0.007(2)
O3 0.122(3) 0.083(3) 0.067(2) 0.0176(19) 0.020(2) -0.004(2)
C4 0.073(3) 0.061(3) 0.042(2) 0.003(2) 0.010(2) -0.009(2)
C5 0.069(3) 0.050(3) 0.051(3) 0.002(2) 0.010(2) -0.004(2)
C6 0.069(3) 0.054(3) 0.047(2) 0.006(2) 0.006(2) -0.005(2)
C43 0.071(3) 0.047(2) 0.056(3) 0.007(2) 0.009(2) -0.001(2)
C7 0.076(3) 0.050(3) 0.060(3) -0.001(2) 0.015(2) -0.006(2)
C8 0.072(3) 0.050(3) 0.047(2) -0.005(2) 0.009(2) -0.003(2)
C9 0.075(3) 0.059(3) 0.061(3) -0.001(2) 0.013(2) -0.009(2)
C10 0.101(4) 0.052(3) 0.056(3) -0.003(2) 0.018(3) -0.009(2)
C11 0.074(3) 0.064(3) 0.056(3) -0.004(2) 0.002(3) -0.004(3)
N4 0.087(3) 0.075(3) 0.085(3) 0.003(2) -0.003(3) -0.005(2)
C13 0.084(3) 0.053(3) 0.063(3) -0.003(2) 0.011(3) -0.003(2)
C15 0.077(3) 0.059(3) 0.076(3) -0.007(3) 0.008(3) -0.012(3)
C16 0.089(4) 0.051(3) 0.065(3) -0.003(2) 0.015(3) -0.004(2)
C17 0.089(3) 0.060(3) 0.052(3) -0.004(2) 0.011(2) 0.000(2)
C19 0.080(3) 0.039(2) 0.061(3) -0.001(2) 0.010(2) -0.008(2)
C20 0.072(3) 0.049(3) 0.054(3) 0.002(2) 0.012(2) -0.003(2)
C21 0.089(4) 0.064(3) 0.063(3) 0.012(2) 0.006(3) -0.004(3)
C22 0.089(4) 0.056(3) 0.062(3) 0.000(2) 0.006(3) -0.001(3)
C23 0.074(3) 0.059(3) 0.076(3) -0.006(3) 0.004(3) -0.001(2)
C24 0.095(4) 0.059(3) 0.065(3) 0.005(3) 0.023(3) -0.007(3)
C25 0.093(4) 0.050(3) 0.058(3) 0.000(2) 0.020(3) -0.002(2)
C26 0.088(3) 0.055(3) 0.060(3) 0.002(2) 0.011(3) -0.009(2)
C27 0.076(4) 0.059(3) 0.174(6) -0.021(4) 0.031(4) -0.001(3)
C28 0.094(4) 0.047(3) 0.060(3) 0.011(2) 0.005(3) 0.001(3)
C29 0.081(3) 0.056(3) 0.061(3) 0.004(2) 0.004(3) -0.001(2)
C30 0.105(4) 0.064(3) 0.059(3) 0.009(3) 0.018(3) 0.005(3)
C31 0.154(6) 0.053(3) 0.089(4) -0.021(3) 0.021(4) -0.003(3)
C32 0.098(4) 0.056(3) 0.068(3) 0.012(3) 0.011(3) -0.004(3)
C33 0.080(3) 0.052(3) 0.071(3) -0.004(3) 0.019(3) 0.002(2)
C34 0.130(5) 0.074(4) 0.095(4) 0.007(3) 0.046(4) -0.006(4)
C35 0.063(4) 0.062(4) 0.239(8) -0.032(4) 0.024(4) -0.012(3)
C36 0.065(3) 0.069(3) 0.119(5) -0.006(3) 0.023(3) -0.003(3)
N6 0.075(3) 0.085(3) 0.058(2) -0.004(2) 0.015(2) -0.004(2)
C1 0.079(3) 0.061(3) 0.044(3) -0.006(2) 0.001(2) -0.006(3)

loop_
_atom_type_symbol
_atom_type_description
_atom_type_scat_dispersion_real
_atom_type_scat_dispersion_imag
_atom_type_scat_source
C C 0.0181 0.0091 'International Tables Vol C Tables 4.2.6.8 and 6.1.1.4'
H H 0.0000 0.0000 'International Tables Vol C Tables 4.2.6.8 and 6.1.1.4'
N N 0.0311 0.0180 'International Tables Vol C Tables 4.2.6.8 and 6.1.1.4'
O O 0.0492 0.0322 'International Tables Vol C Tables 4.2.6.8 and 6.1.1.4'
Cl Cl 0.3639 0.7018 'International Tables Vol C Tables 4.2.6.8 and 6.1.1.4'

loop_
_geom_angle_atom_site_label_1
_geom_angle_atom_site_label_2
_geom_angle_atom_site_label_3
_geom_angle
C17 O1 C31 116.4(4)
C20 C44 C3 110.8(3)
C20 C44 C45 110.4(3)
C3 C44 C45 109.8(4)
C20 C44 C9 103.8(3)
C3 C44 C9 108.8(4)
C45 C44 C9 113.1(4)
O4 C2 C19 130.8(4)
O4 C2 C4 124.0(4)
C19 C2 C4 105.3(4)
C26 C45 C16 117.9(4)
C26 C45 C44 122.8(4)
C16 C45 C44 119.0(4)
C10 C3 C5 118.7(4)
C10 C3 C44 120.3(4)
C5 C3 C44 120.7(4)
C34 O3 C30 117.2(4)
C11 C4 C1 110.1(4)
C11 C4 C8 114.4(4)
C1 C4 C8 113.0(4)
C11 C4 C2 106.0(4)
C1 C4 C2 110.2(4)
C8 C4 C2 102.5(3)
C7 C5 C3 118.5(4)
C7 C5 C6 120.4(4)
C3 C5 C6 121.1(4)
C8 C6 C5 118.6(4)
C8 C6 C43 120.5(4)
C5 C6 C43 120.8(4)
C13 C43 C29 117.7(4)
C13 C43 C6 121.3(4)
C29 C43 C6 120.8(4)
C25 C7 C5 122.0(4)
C6 C8 C20 122.9(4)
C6 C8 C4 127.5(4)
C20 C8 C4 108.6(4)
C27 C9 C23 117.2(5)
C27 C9 C44 122.8(4)
C23 C9 C44 119.9(4)
C3 C10 C17 121.8(4)
N4 C11 C4 177.4(5)
C24 C13 C43 122.0(5)
C36 C15 C23 118.9(5)
C22 C16 C45 122.6(5)
C10 C17 C25 121.2(4)
C10 C17 O1 116.1(4)
C25 C17 O1 122.7(4)
C20 C19 C33 129.3(4)
C20 C19 C2 112.0(4)
C33 C19 C2 118.7(4)
C19 C20 C8 111.0(4)
C19 C20 C44 129.2(4)
C8 C20 C44 119.7(4)
C29 C21 C30 119.0(5)
C16 C22 C28 118.5(5)
C15 C23 C9 121.6(5)
C30 C24 C13 118.9(5)
C7 C25 C17 117.7(4)
C45 C26 C32 120.4(5)
C9 C27 C35 121.3(5)
C32 C28 C22 120.4(5)
C32 C28 Cl1 121.2(4)
C22 C28 Cl1 118.4(4)
C21 C29 C43 121.5(5)
C24 C30 C21 120.9(5)
C24 C30 O3 124.2(5)
C21 C30 O3 114.9(5)
C28 C32 C26 120.2(5)
N5 C33 C19 176.1(5)
C36 C35 C27 120.6(5)
C35 C36 C15 120.4(5)
C35 C36 Cl2 120.0(4)
C15 C36 Cl2 119.5(4)
N6 C1 C4 176.0(5)

loop_
_geom_bond_atom_site_label_1
_geom_bond_atom_site_label_2
_geom_bond_distance
Cl1 C28 1.735(5)
Cl2 C36 1.706(5)
O1 C17 1.408(5)
O1 C31 1.417(5)
O4 C2 1.217(5)
N5 C33 1.147(5)
C44 C20 1.507(6)
C44 C3 1.523(6)
C44 C45 1.534(6)
C44 C9 1.564(6)
C2 C19 1.453(6)
C2 C4 1.590(6)
C45 C26 1.385(6)
C45 C16 1.388(6)
C3 C10 1.374(6)
C3 C5 1.428(5)
O3 C34 1.385(6)
O3 C30 1.405(5)
C4 C11 1.475(6)
C4 C1 1.487(7)
C4 C8 1.522(5)
C5 C7 1.404(5)
C5 C6 1.449(6)
C6 C8 1.369(5)
C6 C43 1.479(6)
C43 C13 1.395(6)
C43 C29 1.397(6)
C7 C25 1.392(6)
C8 C20 1.437(5)
C9 C27 1.375(6)
C9 C23 1.405(6)
C10 C17 1.375(6)
C11 N4 1.136(5)
C13 C24 1.386(6)
C15 C36 1.375(6)
C15 C23 1.392(6)
C16 C22 1.382(6)
C17 C25 1.399(6)
C19 C20 1.371(5)
C19 C33 1.437(6)
C21 C29 1.388(6)
C21 C30 1.396(7)
C22 C28 1.392(6)
C24 C30 1.384(7)
C26 C32 1.402(6)
C27 C35 1.388(7)
C28 C32 1.372(6)
C35 C36 1.363(7)
N6 C1 1.133(5)

loop_
_geom_torsion_atom_site_label_1
_geom_torsion_atom_site_label_2
_geom_torsion_atom_site_label_3
_geom_torsion_atom_site_label_4
_geom_torsion
C20 C44 C45 C26 135.1(4)
C3 C44 C45 C26 -102.5(5)
C9 C44 C45 C26 19.3(6)
C20 C44 C45 C16 -50.4(5)
C3 C44 C45 C16 72.1(5)
C9 C44 C45 C16 -166.2(4)
C20 C44 C3 C10 163.3(4)
C45 C44 C3 C10 41.0(6)
C9 C44 C3 C10 -83.2(5)
C20 C44 C3 C5 -24.1(6)
C45 C44 C3 C5 -146.3(4)
C9 C44 C3 C5 89.4(5)
O4 C2 C4 C11 -68.1(5)
C19 C2 C4 C11 112.1(4)
O4 C2 C4 C1 51.0(5)
C19 C2 C4 C1 -128.7(4)
O4 C2 C4 C8 171.6(4)
C19 C2 C4 C8 -8.2(4)
C10 C3 C5 C7 3.3(7)
C44 C3 C5 C7 -169.4(4)
C10 C3 C5 C6 -179.1(4)
C44 C3 C5 C6 8.1(7)
C7 C5 C6 C8 -177.0(4)
C3 C5 C6 C8 5.5(7)
C7 C5 C6 C43 -1.1(7)
C3 C5 C6 C43 -178.6(4)
C8 C6 C43 C13 114.0(5)
C5 C6 C43 C13 -61.8(6)
C8 C6 C43 C29 -61.1(6)
C5 C6 C43 C29 123.1(5)
C3 C5 C7 C25 -3.3(7)
C6 C5 C7 C25 179.2(4)
C5 C6 C8 C20 -0.5(7)
C43 C6 C8 C20 -176.4(4)
C5 C6 C8 C4 166.4(4)
C43 C6 C8 C4 -9.5(7)
C11 C4 C8 C6 84.9(6)
C1 C4 C8 C6 -42.2(6)
C2 C4 C8 C6 -160.8(4)
C11 C4 C8 C20 -106.7(4)
C1 C4 C8 C20 126.2(4)
C2 C4 C8 C20 7.6(4)
C20 C44 C9 C27 114.6(5)
C3 C44 C9 C27 -3.4(6)
C45 C44 C9 C27 -125.7(5)
C20 C44 C9 C23 -62.0(5)
C3 C44 C9 C23 179.9(4)
C45 C44 C9 C23 57.7(5)
C5 C3 C10 C17 -1.1(7)
C44 C3 C10 C17 171.7(4)
C1 C4 C11 N4 -124(12)
C8 C4 C11 N4 108(12)
C2 C4 C11 N4 -5(12)
C29 C43 C13 C24 1.1(7)
C6 C43 C13 C24 -174.1(4)
C26 C45 C16 C22 -0.8(7)
C44 C45 C16 C22 -175.6(4)
C3 C10 C17 C25 -1.4(8)
C3 C10 C17 O1 -179.1(4)
C31 O1 C17 C10 -179.6(5)
C31 O1 C17 C25 2.8(7)
O4 C2 C19 C20 -173.5(5)
C4 C2 C19 C20 6.2(5)
O4 C2 C19 C33 3.6(8)
C4 C2 C19 C33 -176.7(4)
C33 C19 C20 C8 -178.1(5)
C2 C19 C20 C8 -1.3(5)
C33 C19 C20 C44 5.0(8)
C2 C19 C20 C44 -178.3(4)
C6 C8 C20 C19 164.6(4)
C4 C8 C20 C19 -4.4(5)
C6 C8 C20 C44 -18.1(6)
C4 C8 C20 C44 172.8(4)
C3 C44 C20 C19 -154.6(5)
C45 C44 C20 C19 -32.7(6)
C9 C44 C20 C19 88.8(5)
C3 C44 C20 C8 28.7(6)
C45 C44 C20 C8 150.6(4)
C9 C44 C20 C8 -87.9(4)
C45 C16 C22 C28 1.5(7)
C36 C15 C23 C9 -1.6(7)
C27 C9 C23 C15 1.3(7)
C44 C9 C23 C15 178.1(4)
C43 C13 C24 C30 -1.8(7)
C5 C7 C25 C17 0.8(7)
C10 C17 C25 C7 1.6(7)
O1 C17 C25 C7 179.1(4)
C16 C45 C26 C32 0.1(6)
C44 C45 C26 C32 174.7(4)
C23 C9 C27 C35 -1.9(9)
C44 C9 C27 C35 -178.6(5)
C16 C22 C28 C32 -1.4(7)
C16 C22 C28 Cl1 177.1(3)
C30 C21 C29 C43 -2.0(7)
C13 C43 C29 C21 0.8(7)
C6 C43 C29 C21 176.1(4)
C13 C24 C30 C21 0.6(7)
C13 C24 C30 O3 -179.8(4)
C29 C21 C30 C24 1.3(7)
C29 C21 C30 O3 -178.4(4)
C34 O3 C30 C24 -4.6(7)
C34 O3 C30 C21 175.0(5)
C22 C28 C32 C26 0.8(7)
Cl1 C28 C32 C26 -177.7(3)
C45 C26 C32 C28 -0.1(7)
C20 C19 C33 N5 -162(7)
C2 C19 C33 N5 21(8)
C9 C27 C35 C36 2.9(11)
C27 C35 C36 C15 -3.3(10)
C27 C35 C36 Cl2 -179.4(5)
C23 C15 C36 C35 2.6(9)
C23 C15 C36 Cl2 178.8(4)
C11 C4 C1 N6 108(7)
C8 C4 C1 N6 -123(7)
C2 C4 C1 N6 -9(7)
